data_4071697
loop_
_publ_author_name
'Wang, Hong'
'Shen, Hao'
'Chan, Hoi-Shan'
'Xie, Zuowei'

_publ_section_title
;
 Synthesis and Structural Characterization of Group 4 Metal Complexes
 Bearing Pentavalent Phosphorus-Bridged Ligands
 [(C13H8)(iPr2N)P(&#x2212;O)(C2B10H10)]2&#x2212;and
 [(C13H9)(iPr2N)P(&#xE5FB;O)(C2B9H10)]2&#x2212;
;
_journal_issue 15
_journal_name_full Organometallics
_journal_page_first 3964
_journal_paper_doi 10.1021/om800319w
_journal_volume 27
_journal_year 2008
_chemical_formula_sum 'C27 H48 B9 N4 O P Ti'
_chemical_formula_weight 620.85
_chemical_name_systematic
; 
 ? 
;
_space_group_IT_number 2
_symmetry_cell_setting triclinic
_symmetry_space_group_name_Hall '-P 1'
_symmetry_space_group_name_H-M 'P -1'
_atom_sites_solution_hydrogens geom
_atom_sites_solution_primary direct
_atom_sites_solution_secondary difmap
_audit_creation_method SHELXL-97
_cell_angle_alpha 104.1370(10)
_cell_angle_beta 91.3930(10)
_cell_angle_gamma 111.6250(10)
_cell_formula_units_Z 2
_cell_length_a 10.1719(6)
_cell_length_b 10.4903(6)
_cell_length_c 18.1888(10)
_cell_measurement_temperature 293(2)
_cell_volume 1735.48(17)
_computing_structure_refinement 'SHELXL-97 (Sheldrick, 1997)'
_computing_structure_solution 'SHELXS-97 (Sheldrick, 1990)'
_diffrn_ambient_temperature 293(2)
_diffrn_measured_fraction_theta_full 0.992
_diffrn_measured_fraction_theta_max 0.992
_diffrn_radiation_monochromator graphite
_diffrn_radiation_source 'fine-focus sealed tube'
_diffrn_radiation_type MoK\a
_diffrn_radiation_wavelength 0.71073
_diffrn_reflns_av_R_equivalents 0.0316
_diffrn_reflns_av_sigmaI/netI 0.0706
_diffrn_reflns_limit_h_max 12
_diffrn_reflns_limit_h_min -10
_diffrn_reflns_limit_k_max 12
_diffrn_reflns_limit_k_min -12
_diffrn_reflns_limit_l_max 19
_diffrn_reflns_limit_l_min -21
_diffrn_reflns_number 9467
_diffrn_reflns_theta_full 25.00
_diffrn_reflns_theta_max 25.00
_diffrn_reflns_theta_min 1.16
_exptl_absorpt_coefficient_mu 0.320
_exptl_absorpt_correction_T_max 1.0000
_exptl_absorpt_correction_T_min 0.9387
_exptl_absorpt_correction_type sadabs
_exptl_crystal_colour red
_exptl_crystal_density_diffrn 1.188
_exptl_crystal_density_method 'not measured'
_exptl_crystal_description prism
_exptl_crystal_F_000 656
_exptl_crystal_size_max 0.20
_exptl_crystal_size_mid 0.10
_exptl_crystal_size_min 0.05
_refine_diff_density_max 0.562
_refine_diff_density_min -0.291
_refine_diff_density_rms 0.077
_refine_ls_extinction_method none
_refine_ls_goodness_of_fit_ref 1.010
_refine_ls_hydrogen_treatment riding
_refine_ls_matrix_type full
_refine_ls_number_parameters 388
_refine_ls_number_reflns 6072
_refine_ls_number_restraints 2
_refine_ls_restrained_S_all 1.015
_refine_ls_R_factor_all 0.0944
_refine_ls_R_factor_gt 0.0625
_refine_ls_shift/su_max 0.006
_refine_ls_shift/su_mean 0.000
_refine_ls_structure_factor_coef Fsqd
_refine_ls_weighting_details 'calc w=1/[\s^2^(Fo^2^)+(0.1023P)^2^+0.0000P] where P=(Fo^2^+2Fc^2^)/3'
_refine_ls_weighting_scheme calc
_refine_ls_wR_factor_gt 0.1607
_refine_ls_wR_factor_ref 0.1784
_reflns_number_gt 4012
_reflns_number_total 6072
_reflns_threshold_expression >2sigma(I)
_cod_data_source_file om800319w-file001.cif
_cod_data_source_block 7(CH3CN)
_cod_original_sg_symbol_H-M P(-1)
_cod_database_code 4071697

loop_
_symmetry_equiv_pos_as_xyz
'x, y, z'
'-x, -y, -z'

loop_
_atom_site_label
_atom_site_type_symbol
_atom_site_fract_x
_atom_site_fract_y
_atom_site_fract_z
_atom_site_U_iso_or_equiv
_atom_site_adp_type
_atom_site_occupancy
_atom_site_symmetry_multiplicity
_atom_site_calc_flag
_atom_site_refinement_flags
Ti1 Ti 0.34079(7) 0.21223(7) 0.17868(4) 0.0336(2) Uani 1 1 d .
O1 O 0.4487(2) 0.4136(2) 0.24444(13) 0.0349(6) Uani 1 1 d .
P1 P 0.34667(9) 0.46042(9) 0.29393(5) 0.0302(2) Uani 1 1 d .
C1 C 0.1940(4) 0.2925(3) 0.27065(19) 0.0320(8) Uani 1 1 d .
C2 C 0.1105(4) 0.2391(4) 0.1866(2) 0.0381(9) Uani 1 1 d .
H2 H 0.1210 0.3129 0.1513 0.046 Uiso 1 1 calc R
C11 C 0.4169(4) 0.5054(4) 0.39506(19) 0.0353(8) Uani 1 1 d .
H11A H 0.3983 0.4172 0.4099 0.042 Uiso 1 1 calc R
C12 C 0.5773(4) 0.5927(4) 0.4079(2) 0.0423(9) Uani 1 1 d .
C13 C 0.6849(4) 0.5575(5) 0.3767(3) 0.0604(12) Uani 1 1 d .
H13A H 0.6654 0.4693 0.3422 0.072 Uiso 1 1 calc R
C14 C 0.8247(5) 0.6578(7) 0.3984(3) 0.0826(17) Uani 1 1 d .
H14A H 0.8993 0.6362 0.3779 0.099 Uiso 1 1 calc R
C15 C 0.8532(5) 0.7879(6) 0.4494(3) 0.0841(18) Uani 1 1 d .
H15A H 0.9469 0.8538 0.4620 0.101 Uiso 1 1 calc R
C16 C 0.7471(5) 0.8230(5) 0.4819(3) 0.0682(14) Uani 1 1 d .
H16A H 0.7681 0.9106 0.5173 0.082 Uiso 1 1 calc R
C17 C 0.6064(4) 0.7242(4) 0.4609(2) 0.0473(10) Uani 1 1 d .
C18 C 0.4753(4) 0.7295(4) 0.4884(2) 0.0465(10) Uani 1 1 d .
C19 C 0.4501(6) 0.8351(5) 0.5425(2) 0.0638(13) Uani 1 1 d .
H19A H 0.5251 0.9204 0.5668 0.077 Uiso 1 1 calc R
C20 C 0.3149(6) 0.8123(6) 0.5593(3) 0.0734(15) Uani 1 1 d .
H20A H 0.2980 0.8837 0.5944 0.088 Uiso 1 1 calc R
C21 C 0.2034(6) 0.6858(6) 0.5255(3) 0.0675(14) Uani 1 1 d .
H21A H 0.1123 0.6720 0.5386 0.081 Uiso 1 1 calc R
C22 C 0.2255(5) 0.5769(5) 0.4712(2) 0.0542(11) Uani 1 1 d .
H22A H 0.1502 0.4907 0.4488 0.065 Uiso 1 1 calc R
C23 C 0.3607(4) 0.6007(4) 0.4518(2) 0.0403(9) Uani 1 1 d .
C24 C 0.2055(4) 0.6363(4) 0.2988(2) 0.0429(10) Uani 1 1 d .
H24A H 0.1558 0.5744 0.3304 0.051 Uiso 1 1 calc R
C25 C 0.0947(5) 0.6153(5) 0.2333(3) 0.0590(12) Uani 1 1 d .
H25A H 0.0601 0.5185 0.2022 0.089 Uiso 1 1 calc R
H25B H 0.1383 0.6784 0.2026 0.089 Uiso 1 1 calc R
H25C H 0.0167 0.6360 0.2541 0.089 Uiso 1 1 calc R
C26 C 0.2616(5) 0.7888(4) 0.3496(2) 0.0576(12) Uani 1 1 d .
H26A H 0.3292 0.7993 0.3907 0.086 Uiso 1 1 calc R
H26B H 0.1837 0.8101 0.3703 0.086 Uiso 1 1 calc R
H26C H 0.3072 0.8532 0.3200 0.086 Uiso 1 1 calc R
C27 C 0.4137(5) 0.6757(4) 0.2214(2) 0.0525(11) Uani 1 1 d .
H27A H 0.3843 0.7558 0.2244 0.063 Uiso 1 1 calc R
C28 C 0.5695(5) 0.7422(6) 0.2526(4) 0.0910(19) Uani 1 1 d .
H28A H 0.5807 0.7929 0.3055 0.136 Uiso 1 1 calc R
H28B H 0.6206 0.8072 0.2243 0.136 Uiso 1 1 calc R
H28C H 0.6064 0.6689 0.2478 0.136 Uiso 1 1 calc R
C29 C 0.3835(7) 0.5940(5) 0.1374(3) 0.0864(18) Uani 1 1 d .
H29A H 0.2828 0.5565 0.1212 0.130 Uiso 1 1 calc R
H29B H 0.4155 0.5169 0.1302 0.130 Uiso 1 1 calc R
H29C H 0.4329 0.6568 0.1077 0.130 Uiso 1 1 calc R
C30 C 0.2450(5) 0.2203(6) 0.0149(3) 0.0764(16) Uani 1 1 d .
H30A H 0.2957 0.2433 -0.0270 0.115 Uiso 1 1 calc R
H30B H 0.1965 0.2835 0.0310 0.115 Uiso 1 1 calc R
H30C H 0.1766 0.1238 -0.0012 0.115 Uiso 1 1 calc R
C31 C 0.4902(5) 0.2931(6) 0.0583(3) 0.0690(14) Uani 1 1 d .
H31A H 0.4859 0.3023 0.0071 0.104 Uiso 1 1 calc R
H31B H 0.5366 0.2294 0.0613 0.104 Uiso 1 1 calc R
H31C H 0.5429 0.3848 0.0931 0.104 Uiso 1 1 calc R
C32 C 0.4785(6) 0.0125(5) 0.1138(3) 0.0759(15) Uani 1 1 d .
H32A H 0.5549 -0.0147 0.1262 0.114 Uiso 1 1 calc R
H32B H 0.4942 0.0462 0.0690 0.114 Uiso 1 1 calc R
H32C H 0.3898 -0.0685 0.1043 0.114 Uiso 1 1 calc R
C33 C 0.5553(5) 0.1335(6) 0.2470(3) 0.0713(14) Uani 1 1 d .
H33A H 0.6165 0.0824 0.2338 0.107 Uiso 1 1 calc R
H33B H 0.4911 0.0920 0.2803 0.107 Uiso 1 1 calc R
H33C H 0.6121 0.2315 0.2725 0.107 Uiso 1 1 calc R
N1 N 0.3210(3) 0.5898(3) 0.26974(17) 0.0380(7) Uani 1 1 d .
N2 N 0.3455(4) 0.2362(3) 0.07834(17) 0.0449(8) Uani 1 1 d .
N3 N 0.4735(3) 0.1253(3) 0.17745(18) 0.0448(8) Uani 1 1 d .
B3 B 0.0880(5) 0.0692(5) 0.1447(3) 0.0441(11) Uani 1 1 d .
H3 H 0.0797 0.0237 0.0826 0.053 Uiso 1 1 calc R
B4 B 0.1629(5) 0.0121(5) 0.2117(3) 0.0436(11) Uani 1 1 d .
H4 H 0.2036 -0.0734 0.1962 0.052 Uiso 1 1 calc R
B5 B 0.2335(4) 0.1607(4) 0.2906(2) 0.0354(10) Uani 1 1 d .
H5 H 0.3274 0.1784 0.3291 0.042 Uiso 1 1 calc R
B6 B 0.0157(4) 0.2610(5) 0.2637(3) 0.0427(11) Uani 1 1 d .
H6 H -0.0301 0.3424 0.2800 0.051 Uiso 1 1 calc R
B7 B -0.0570(5) 0.1133(5) 0.1826(3) 0.0494(12) Uani 1 1 d .
H7 H -0.1517 0.0981 0.1455 0.059 Uiso 1 1 calc R
B8 B -0.0245(5) -0.0320(5) 0.2018(3) 0.0518(13) Uani 1 1 d .
H8 H -0.0999 -0.1429 0.1779 0.062 Uiso 1 1 calc R
B9 B 0.0679(5) 0.0262(5) 0.2934(3) 0.0474(12) Uani 1 1 d .
H9 H 0.0537 -0.0462 0.3300 0.057 Uiso 1 1 calc R
B10 B 0.0963(5) 0.2075(5) 0.3329(3) 0.0399(10) Uani 1 1 d .
H10 H 0.1039 0.2545 0.3947 0.048 Uiso 1 1 calc R
B11 B -0.0661(5) 0.0888(5) 0.2755(3) 0.0478(12) Uani 1 1 d .
H11 H -0.1675 0.0571 0.2998 0.057 Uiso 1 1 calc R
C34 C -0.0607(15) 0.377(2) 0.0002(7) 0.231(8) Uani 1 1 d D
N4 N -0.1474(10) 0.352(3) 0.0434(11) 0.408(15) Uani 1 1 d D
C35 C 0.0466(11) 0.4270(12) -0.0482(4) 0.166(5) Uani 1 1 d D
H35A H 0.0571 0.3468 -0.0825 0.249 Uiso 1 1 calc R
H35B H 0.1359 0.4873 -0.0170 0.249 Uiso 1 1 calc R
H35C H 0.0182 0.4799 -0.0771 0.249 Uiso 1 1 calc R

loop_
_atom_site_aniso_label
_atom_site_aniso_U_11
_atom_site_aniso_U_22
_atom_site_aniso_U_33
_atom_site_aniso_U_23
_atom_site_aniso_U_13
_atom_site_aniso_U_12
Ti1 0.0330(4) 0.0318(4) 0.0332(4) 0.0053(3) 0.0051(3) 0.0116(3)
O1 0.0320(13) 0.0317(13) 0.0349(14) 0.0068(11) 0.0050(10) 0.0069(11)
P1 0.0308(5) 0.0244(5) 0.0298(5) 0.0053(4) 0.0034(4) 0.0057(4)
C1 0.0303(19) 0.0279(18) 0.035(2) 0.0061(16) 0.0025(15) 0.0093(15)
C2 0.034(2) 0.032(2) 0.041(2) 0.0046(17) -0.0028(16) 0.0088(16)
C11 0.036(2) 0.033(2) 0.032(2) 0.0080(16) 0.0028(15) 0.0076(16)
C12 0.036(2) 0.048(2) 0.034(2) 0.0087(18) -0.0016(17) 0.0088(18)
C13 0.043(3) 0.067(3) 0.055(3) 0.004(2) -0.002(2) 0.012(2)
C14 0.038(3) 0.116(5) 0.075(4) 0.017(4) 0.003(2) 0.014(3)
C15 0.042(3) 0.096(4) 0.068(4) 0.010(3) -0.007(3) -0.017(3)
C16 0.056(3) 0.061(3) 0.053(3) 0.000(2) -0.010(2) -0.006(2)
C17 0.049(3) 0.042(2) 0.034(2) 0.0077(18) -0.0066(18) 0.0020(19)
C18 0.055(3) 0.043(2) 0.031(2) 0.0056(18) -0.0014(18) 0.011(2)
C19 0.080(4) 0.055(3) 0.038(3) -0.003(2) 0.000(2) 0.017(3)
C20 0.096(4) 0.072(4) 0.046(3) -0.006(2) 0.011(3) 0.039(3)
C21 0.071(3) 0.082(4) 0.048(3) 0.010(3) 0.027(2) 0.033(3)
C22 0.055(3) 0.059(3) 0.043(3) 0.012(2) 0.012(2) 0.017(2)
C23 0.047(2) 0.039(2) 0.029(2) 0.0079(17) 0.0050(17) 0.0114(18)
C24 0.051(2) 0.030(2) 0.048(2) 0.0100(18) 0.0033(19) 0.0170(18)
C25 0.062(3) 0.047(3) 0.067(3) 0.013(2) -0.009(2) 0.023(2)
C26 0.078(3) 0.038(2) 0.057(3) 0.004(2) 0.000(2) 0.029(2)
C27 0.071(3) 0.033(2) 0.054(3) 0.022(2) 0.016(2) 0.014(2)
C28 0.068(4) 0.076(4) 0.127(5) 0.062(4) 0.026(3) 0.003(3)
C29 0.148(6) 0.068(3) 0.056(3) 0.032(3) 0.038(3) 0.044(4)
C30 0.082(4) 0.082(4) 0.054(3) 0.023(3) -0.014(3) 0.019(3)
C31 0.072(3) 0.084(4) 0.060(3) 0.031(3) 0.028(2) 0.031(3)
C32 0.095(4) 0.070(3) 0.073(4) 0.004(3) 0.019(3) 0.052(3)
C33 0.067(3) 0.086(4) 0.075(3) 0.018(3) 0.002(3) 0.047(3)
N1 0.0433(19) 0.0288(16) 0.0400(18) 0.0111(14) 0.0069(14) 0.0107(14)
N2 0.052(2) 0.048(2) 0.0313(17) 0.0077(15) 0.0059(15) 0.0176(16)
N3 0.0424(19) 0.049(2) 0.046(2) 0.0087(16) 0.0087(15) 0.0240(16)
B3 0.043(3) 0.031(2) 0.048(3) 0.002(2) 0.002(2) 0.009(2)
B4 0.045(3) 0.028(2) 0.055(3) 0.009(2) 0.009(2) 0.012(2)
B5 0.034(2) 0.030(2) 0.042(2) 0.0127(19) 0.0079(18) 0.0105(18)
B6 0.031(2) 0.035(2) 0.057(3) 0.007(2) 0.004(2) 0.0107(19)
B7 0.035(3) 0.039(3) 0.064(3) 0.004(2) 0.000(2) 0.009(2)
B8 0.043(3) 0.028(2) 0.069(3) 0.002(2) 0.013(2) 0.003(2)
B9 0.048(3) 0.030(2) 0.064(3) 0.021(2) 0.018(2) 0.010(2)
B10 0.039(3) 0.033(2) 0.043(3) 0.009(2) 0.011(2) 0.009(2)
B11 0.033(2) 0.033(2) 0.069(3) 0.009(2) 0.014(2) 0.006(2)
C34 0.160(14) 0.44(3) 0.127(10) 0.036(15) -0.048(10) 0.187(16)
N4 0.088(7) 0.76(3) 0.36(2) 0.41(2) -0.041(9) -0.014(13)
C35 0.180(10) 0.273(13) 0.073(5) -0.052(6) -0.072(5) 0.186(10)

loop_
_atom_type_symbol
_atom_type_description
_atom_type_scat_dispersion_real
_atom_type_scat_dispersion_imag
_atom_type_scat_source
C C 0.0033 0.0016 'International Tables Vol C Tables 4.2.6.8 and 6.1.1.4'
H H 0.0000 0.0000 'International Tables Vol C Tables 4.2.6.8 and 6.1.1.4'
B B 0.0013 0.0007 'International Tables Vol C Tables 4.2.6.8 and 6.1.1.4'
N N 0.0061 0.0033 'International Tables Vol C Tables 4.2.6.8 and 6.1.1.4'
O O 0.0106 0.0060 'International Tables Vol C Tables 4.2.6.8 and 6.1.1.4'
P P 0.1023 0.0942 'International Tables Vol C Tables 4.2.6.8 and 6.1.1.4'
Ti Ti 0.2776 0.4457 'International Tables Vol C Tables 4.2.6.8 and 6.1.1.4'

loop_
_geom_angle_atom_site_label_1
_geom_angle_atom_site_label_2
_geom_angle_atom_site_label_3
_geom_angle
_geom_angle_site_symmetry_3
N3 Ti1 N2 99.26(14) .
N3 Ti1 O1 103.86(12) .
N2 Ti1 O1 102.36(12) .
N3 Ti1 B5 99.37(14) .
N2 Ti1 B5 156.38(15) .
O1 Ti1 B5 87.08(12) .
N3 Ti1 B3 120.72(15) .
N2 Ti1 B3 88.16(16) .
O1 Ti1 B3 131.95(13) .
B5 Ti1 B3 69.84(15) .
N3 Ti1 B4 90.02(15) .
N2 Ti1 B4 123.64(15) .
O1 Ti1 B4 129.14(13) .
B5 Ti1 B4 42.14(15) .
B3 Ti1 B4 42.36(16) .
N3 Ti1 C2 158.53(14) .
N2 Ti1 C2 91.01(14) .
O1 Ti1 C2 92.15(11) .
B5 Ti1 C2 66.79(13) .
B3 Ti1 C2 40.33(13) .
B4 Ti1 C2 68.65(14) .
N3 Ti1 C1 137.28(13) .
N2 Ti1 C1 123.43(13) .
O1 Ti1 C1 68.23(10) .
B5 Ti1 C1 40.41(13) .
B3 Ti1 C1 67.03(14) .
B4 Ti1 C1 68.77(14) .
C2 Ti1 C1 37.69(11) .
N3 Ti1 P1 125.92(10) .
N2 Ti1 P1 113.42(10) .
O1 Ti1 P1 30.01(7) .
B5 Ti1 P1 65.61(10) .
B3 Ti1 P1 102.88(12) .
B4 Ti1 P1 104.38(11) .
C2 Ti1 P1 64.95(8) .
C1 Ti1 P1 38.43(8) .
P1 O1 Ti1 108.53(12) .
O1 P1 N1 110.16(15) .
O1 P1 C1 99.02(15) .
N1 P1 C1 115.31(16) .
O1 P1 C11 108.77(15) .
N1 P1 C11 113.76(16) .
C1 P1 C11 108.71(16) .
O1 P1 Ti1 41.46(9) .
N1 P1 Ti1 120.81(11) .
C1 P1 Ti1 57.91(11) .
C11 P1 Ti1 124.06(12) .
C2 C1 B5 109.9(3) .
C2 C1 B6 63.3(2) .
B5 C1 B6 114.2(3) .
C2 C1 B10 112.8(3) .
B5 C1 B10 62.8(2) .
B6 C1 B10 62.8(3) .
C2 C1 P1 116.8(2) .
B5 C1 P1 112.3(2) .
B6 C1 P1 129.4(3) .
B10 C1 P1 127.7(2) .
C2 C1 Ti1 70.98(18) .
B5 C1 Ti1 68.12(18) .
B6 C1 Ti1 131.9(2) .
B10 C1 Ti1 128.7(2) .
P1 C1 Ti1 83.66(13) .
C1 C2 B3 111.0(3) .
C1 C2 B7 110.8(3) .
B3 C2 B7 64.2(3) .
C1 C2 B6 61.8(2) .
B3 C2 B6 114.9(3) .
B7 C2 B6 61.5(3) .
C1 C2 Ti1 71.33(18) .
B3 C2 Ti1 68.5(2) .
B7 C2 Ti1 129.7(2) .
B6 C2 Ti1 130.9(2) .
C12 C11 C23 102.6(3) .
C12 C11 P1 110.6(2) .
C23 C11 P1 116.1(3) .
C13 C12 C17 121.1(4) .
C13 C12 C11 129.5(4) .
C17 C12 C11 109.4(3) .
C12 C13 C14 118.2(5) .
C15 C14 C13 120.8(5) .
C16 C15 C14 121.5(4) .
C15 C16 C17 118.6(5) .
C12 C17 C16 119.8(4) .
C12 C17 C18 109.6(3) .
C16 C17 C18 130.5(4) .
C19 C18 C23 119.7(4) .
C19 C18 C17 131.1(4) .
C23 C18 C17 109.2(4) .
C20 C19 C18 119.5(4) .
C19 C20 C21 121.2(5) .
C20 C21 C22 120.6(5) .
C23 C22 C21 118.6(4) .
C22 C23 C18 120.2(4) .
C22 C23 C11 130.7(4) .
C18 C23 C11 109.0(3) .
N1 C24 C26 113.1(3) .
N1 C24 C25 111.6(3) .
C26 C24 C25 110.7(3) .
C28 C27 N1 113.3(4) .
C28 C27 C29 114.0(5) .
N1 C27 C29 112.1(3) .
C24 N1 C27 115.3(3) .
C24 N1 P1 120.6(2) .
C27 N1 P1 124.0(3) .
C30 N2 C31 108.6(3) .
C30 N2 Ti1 138.1(3) .
C31 N2 Ti1 113.2(3) .
C32 N3 C33 110.6(4) .
C32 N3 Ti1 124.5(3) .
C33 N3 Ti1 122.8(3) .
C2 B3 B4 106.8(3) .
C2 B3 B8 104.5(3) .
B4 B3 B8 60.3(3) .
C2 B3 B7 58.7(2) .
B4 B3 B7 108.8(4) .
B8 B3 B7 59.4(3) .
C2 B3 Ti1 71.14(19) .
B4 B3 Ti1 69.1(2) .
B8 B3 Ti1 125.5(3) .
B7 B3 Ti1 127.1(3) .
B5 B4 B3 104.8(3) .
B5 B4 B8 105.5(3) .
B3 B4 B8 61.0(3) .
B5 B4 B9 59.8(2) .
B3 B4 B9 106.7(3) .
B8 B4 B9 58.3(3) .
B5 B4 Ti1 68.46(19) .
B3 B4 Ti1 68.6(2) .
B8 B4 Ti1 125.6(3) .
B9 B4 Ti1 124.9(3) .
C1 B5 B4 107.5(3) .
C1 B5 B9 105.6(3) .
B4 B5 B9 61.6(3) .
C1 B5 B10 59.5(2) .
B4 B5 B10 111.0(3) .
B9 B5 B10 60.0(2) .
C1 B5 Ti1 71.47(18) .
B4 B5 Ti1 69.4(2) .
B9 B5 Ti1 127.5(3) .
B10 B5 Ti1 128.9(3) .
C1 B6 C2 54.9(2) .
C1 B6 B11 104.2(3) .
C2 B6 B11 104.3(3) .
C1 B6 B7 103.0(3) .
C2 B6 B7 58.6(2) .
B11 B6 B7 60.4(3) .
C1 B6 B10 58.7(2) .
C2 B6 B10 103.0(3) .
B11 B6 B10 59.9(3) .
B7 B6 B10 107.6(3) .
C2 B7 B6 59.9(2) .
C2 B7 B11 104.8(3) .
B6 B7 B11 59.7(3) .
C2 B7 B8 103.7(3) .
B6 B7 B8 108.0(4) .
B11 B7 B8 60.2(3) .
C2 B7 B3 57.1(2) .
B6 B7 B3 107.8(3) .
B11 B7 B3 107.7(3) .
B8 B7 B3 60.0(3) .
B9 B8 B7 108.1(3) .
B9 B8 B4 61.3(3) .
B7 B8 B4 108.6(3) .
B9 B8 B11 60.4(3) .
B7 B8 B11 59.5(3) .
B4 B8 B11 109.6(3) .
B9 B8 B3 107.4(3) .
B7 B8 B3 60.6(3) .
B4 B8 B3 58.8(3) .
B11 B8 B3 107.8(3) .
B8 B9 B5 106.2(3) .
B8 B9 B10 108.8(3) .
B5 B9 B10 60.2(2) .
B8 B9 B11 60.9(3) .
B5 B9 B11 107.0(3) .
B10 B9 B11 60.0(3) .
B8 B9 B4 60.4(3) .
B5 B9 B4 58.6(2) .
B10 B9 B4 108.7(3) .
B11 B9 B4 109.3(3) .
C1 B10 B9 104.0(3) .
C1 B10 B11 103.5(3) .
B9 B10 B11 60.0(3) .
C1 B10 B5 57.7(2) .
B9 B10 B5 59.7(2) .
B11 B10 B5 106.7(3) .
C1 B10 B6 58.5(2) .
B9 B10 B6 107.5(3) .
B11 B10 B6 59.2(3) .
B5 B10 B6 106.6(3) .
B6 B11 B10 60.9(3) .
B6 B11 B7 60.0(3) .
B10 B11 B7 108.1(3) .
B6 B11 B9 108.8(3) .
B10 B11 B9 60.0(3) .
B7 B11 B9 107.4(3) .
B6 B11 B8 108.4(3) .
B10 B11 B8 107.1(3) .
B7 B11 B8 60.3(3) .
B9 B11 B8 58.7(3) .
N4 C34 C35 173(3) .
N4 C34 C35 81.1(16) 2_565
C35 C34 C35 91.7(13) 2_565
C34 C35 C34 88.3(13) 2_565

loop_
_geom_bond_atom_site_label_1
_geom_bond_atom_site_label_2
_geom_bond_distance
_geom_bond_site_symmetry_2
Ti1 N3 1.885(3) .
Ti1 N2 1.901(3) .
Ti1 O1 2.022(2) .
Ti1 B5 2.416(4) .
Ti1 B3 2.423(4) .
Ti1 B4 2.432(4) .
Ti1 C2 2.464(4) .
Ti1 C1 2.469(4) .
Ti1 P1 2.8965(11) .
O1 P1 1.528(2) .
P1 N1 1.628(3) .
P1 C1 1.811(3) .
P1 C11 1.838(3) .
C1 C2 1.593(5) .
C1 B5 1.688(5) .
C1 B6 1.715(5) .
C1 B10 1.720(5) .
C2 B3 1.685(6) .
C2 B7 1.714(6) .
C2 B6 1.738(6) .
C11 C12 1.527(5) .
C11 C23 1.528(5) .
C12 C13 1.372(6) .
C12 C17 1.399(5) .
C13 C14 1.397(6) .
C14 C15 1.372(8) .
C15 C16 1.367(7) .
C16 C17 1.398(6) .
C17 C18 1.452(6) .
C18 C19 1.396(6) .
C18 C23 1.411(5) .
C19 C20 1.362(7) .
C20 C21 1.372(7) .
C21 C22 1.408(6) .
C22 C23 1.375(6) .
C24 N1 1.492(5) .
C24 C26 1.523(5) .
C24 C25 1.538(5) .
C27 C28 1.506(7) .
C27 N1 1.509(5) .
C27 C29 1.518(6) .
C30 N2 1.460(5) .
C31 N2 1.463(5) .
C32 N3 1.457(5) .
C33 N3 1.464(5) .
B3 B4 1.754(7) .
B3 B8 1.794(7) .
B3 B7 1.806(7) .
B4 B5 1.743(6) .
B4 B8 1.781(7) .
B4 B9 1.797(7) .
B5 B9 1.766(6) .
B5 B10 1.775(6) .
B6 B11 1.759(6) .
B6 B7 1.764(7) .
B6 B10 1.790(7) .
B7 B11 1.771(7) .
B7 B8 1.784(7) .
B8 B9 1.742(7) .
B8 B11 1.782(7) .
B9 B10 1.771(6) .
B9 B11 1.772(7) .
B10 B11 1.771(6) .
C34 N4 1.196(9) .
C34 C35 1.445(11) .
C34 C35 1.97(2) 2_565
C35 C34 1.97(2) 2_565
